data_7058355
loop_
_publ_author_name
'Huang, Ying'
'Huang, Yi-Xin'
'Sun, Jing'
'Yan, Chaoguo'

_publ_section_title
;
 [3+2] cycloaddition reaction for synthesis of
 spiro[indoline-3,3'-pyrrolidines] and evaluation of cytotoxicity to
 cancer cells
;
_journal_name_full 'New Journal of Chemistry'
_journal_paper_doi 10.1039/C9NJ00994A
_journal_year 2019
_chemical_formula_moiety 'C33 H32 N2 O8'
_chemical_formula_sum 'C33 H32 N2 O8'
_chemical_formula_weight 584.60
_space_group_crystal_system triclinic
_space_group_IT_number 2
_space_group_name_Hall '-P 1'
_space_group_name_H-M_alt 'P -1'
_symmetry_space_group_name_Hall '-P 1'
_symmetry_space_group_name_H-M 'P -1'
_atom_sites_solution_hydrogens mixed
_audit_creation_method SHELXL-2014/7
_audit_update_record
;
2019-02-24 deposited with the CCDC.    2019-05-03 downloaded from the CCDC.
;
_cell_angle_alpha 97.8891(16)
_cell_angle_beta 103.6113(15)
_cell_angle_gamma 110.4139(17)
_cell_formula_units_Z 2
_cell_length_a 9.9465(5)
_cell_length_b 10.2626(6)
_cell_length_c 15.9359(8)
_cell_measurement_reflns_used 8899
_cell_measurement_temperature 296(2)
_cell_measurement_theta_max 27.15
_cell_measurement_theta_min 2.18
_cell_volume 1438.11(13)
_computing_cell_refinement 'Bruker SAINT'
_computing_data_collection 'Bruker APEX2'
_computing_data_reduction 'Bruker SAINT'
_computing_molecular_graphics 'Bruker SHELXTL'
_computing_publication_material 'Bruker SHELXTL'
_computing_structure_refinement 'SHELXL-2014/7 (Sheldrick, 2014)'
_computing_structure_solution 'SHELXS-97 (Sheldrick 2008)'
_diffrn_ambient_temperature 296(2)
_diffrn_measured_fraction_theta_full 0.992
_diffrn_measured_fraction_theta_max 0.989
_diffrn_measurement_device_type 'CCD area detector'
_diffrn_measurement_method 'phi and omega scans'
_diffrn_radiation_source 'fine-focus sealed tube'
_diffrn_radiation_type MoK\a
_diffrn_radiation_wavelength 0.71073
_diffrn_reflns_av_R_equivalents 0.0323
_diffrn_reflns_av_unetI/netI 0.0390
_diffrn_reflns_Laue_measured_fraction_full 0.992
_diffrn_reflns_Laue_measured_fraction_max 0.989
_diffrn_reflns_limit_h_max 12
_diffrn_reflns_limit_h_min -12
_diffrn_reflns_limit_k_max 13
_diffrn_reflns_limit_k_min -13
_diffrn_reflns_limit_l_max 20
_diffrn_reflns_limit_l_min -20
_diffrn_reflns_number 22638
_diffrn_reflns_point_group_measured_fraction_full 0.992
_diffrn_reflns_point_group_measured_fraction_max 0.989
_diffrn_reflns_theta_full 25.242
_diffrn_reflns_theta_max 27.592
_diffrn_reflns_theta_min 1.355
_exptl_absorpt_coefficient_mu 0.097
_exptl_absorpt_correction_T_max 0.981
_exptl_absorpt_correction_T_min 0.971
_exptl_absorpt_correction_type multi-scan
_exptl_absorpt_process_details sadabs
_exptl_crystal_colour colorless
_exptl_crystal_density_diffrn 1.350
_exptl_crystal_description block
_exptl_crystal_F_000 616
_exptl_crystal_size_max 0.300
_exptl_crystal_size_mid 0.260
_exptl_crystal_size_min 0.200
_refine_diff_density_max 0.438
_refine_diff_density_min -0.469
_refine_diff_density_rms 0.044
_refine_ls_extinction_method none
_refine_ls_goodness_of_fit_ref 1.033
_refine_ls_hydrogen_treatment mixed
_refine_ls_matrix_type full
_refine_ls_number_parameters 392
_refine_ls_number_reflns 6592
_refine_ls_number_restraints 15
_refine_ls_restrained_S_all 1.073
_refine_ls_R_factor_all 0.0918
_refine_ls_R_factor_gt 0.0585
_refine_ls_shift/su_max 0.000
_refine_ls_shift/su_mean 0.000
_refine_ls_structure_factor_coef Fsqd
_refine_ls_weighting_details 'w=1/[\s^2^(Fo^2^)+(0.0697P)^2^+0.6066P] where P=(Fo^2^+2Fc^2^)/3'
_refine_ls_weighting_scheme calc
_refine_ls_wR_factor_gt 0.1420
_refine_ls_wR_factor_ref 0.1590
_reflns_Friedel_coverage 0.000
_reflns_number_gt 4545
_reflns_number_total 6592
_reflns_threshold_expression 'I > 2\s(I)'
_cod_data_source_file c9nj00994a2.cif
_cod_data_source_block 1h
_cod_database_code 7058355
_shelx_shelxl_version_number 2014/7
_shelx_space_group_comment
; 
The symmetry employed for this shelxl refinement is uniquely defined 
by the following loop, which should always be used as a source of 
symmetry information in preference to the above space-group names. 
They are only intended as comments. 
;
_shelx_estimated_absorpt_t_min 0.971
_shelx_estimated_absorpt_t_max 0.981

loop_
_space_group_symop_operation_xyz
'x, y, z'
'-x, -y, -z'

loop_
_atom_site_label
_atom_site_type_symbol
_atom_site_fract_x
_atom_site_fract_y
_atom_site_fract_z
_atom_site_U_iso_or_equiv
_atom_site_adp_type
_atom_site_occupancy
_atom_site_site_symmetry_order
_atom_site_calc_flag
_atom_site_refinement_flags_posn
_atom_site_refinement_flags_adp
C1 C 0.6284(2) 0.2402(2) -0.14486(13) 0.0471(5) Uani 1 1 d . .
H1 H 0.6380 0.3213 -0.1669 0.057 Uiso 1 1 calc R U
C2 C 0.5596(3) 0.1063(3) -0.20308(15) 0.0590(6) Uani 1 1 d . .
H2 H 0.5234 0.0975 -0.2639 0.071 Uiso 1 1 calc R U
C3 C 0.5449(3) -0.0136(3) -0.17071(16) 0.0589(6) Uani 1 1 d . .
H3 H 0.4995 -0.1039 -0.2096 0.071 Uiso 1 1 calc R U
C4 C 0.5970(3) 0.0001(2) -0.08152(17) 0.0553(6) Uani 1 1 d . .
H4 H 0.5851 -0.0815 -0.0597 0.066 Uiso 1 1 calc R U
C5 C 0.6675(2) 0.1340(2) -0.02288(14) 0.0464(5) Uani 1 1 d . .
H5 H 0.7042 0.1419 0.0377 0.056 Uiso 1 1 calc R U
C6 C 0.6834(2) 0.2553(2) -0.05415(12) 0.0364(4) Uani 1 1 d . .
C7 C 0.7654(3) 0.4048(2) 0.00453(12) 0.0472(5) Uani 1 1 d . .
H7A H 0.8604 0.4484 -0.0073 0.057 Uiso 1 1 calc R U
H7B H 0.7063 0.4602 -0.0122 0.057 Uiso 1 1 calc R U
C8 C 0.9378(2) 0.44808(19) 0.15512(12) 0.0353(4) Uani 1 1 d . .
C9 C 0.9399(2) 0.4936(2) 0.25169(11) 0.0333(4) Uani 1 1 d . .
C10 C 0.7818(2) 0.4868(2) 0.23930(12) 0.0367(4) Uani 1 1 d . .
C11 C 0.7127(2) 0.5212(3) 0.29929(15) 0.0503(5) Uani 1 1 d . .
H11 H 0.7647 0.5546 0.3598 0.060 Uiso 1 1 calc R U
C12 C 0.5631(3) 0.5048(3) 0.26753(19) 0.0611(7) Uani 1 1 d . .
H12 H 0.5147 0.5271 0.3072 0.073 Uiso 1 1 calc R U
C13 C 0.4870(3) 0.4559(3) 0.17818(19) 0.0594(7) Uani 1 1 d . .
H13 H 0.3871 0.4449 0.1584 0.071 Uiso 1 1 calc R U
C14 C 0.5551(2) 0.4226(2) 0.11699(16) 0.0514(6) Uani 1 1 d . .
H14 H 0.5031 0.3901 0.0565 0.062 Uiso 1 1 calc R U
C15 C 0.7028(2) 0.4393(2) 0.14890(13) 0.0380(4) Uani 1 1 d . .
C16 C 1.0670(2) 0.6463(2) 0.29752(12) 0.0359(4) Uani 1 1 d . .
H16 H 1.1481 0.6593 0.2704 0.043 Uiso 1 1 calc R U
C17 C 1.0138(2) 0.7671(2) 0.28812(13) 0.0458(5) Uani 1 1 d . .
C18 C 0.9480(2) 0.7842(2) 0.19818(13) 0.0396(4) Uani 1 1 d . .
C19 C 0.8311(3) 0.8317(2) 0.18591(15) 0.0502(5) Uani 1 1 d . .
H19 H 0.7934 0.8483 0.2327 0.060 Uiso 1 1 calc R U
C20 C 0.7713(3) 0.8542(3) 0.10498(16) 0.0588(6) Uani 1 1 d . .
H20 H 0.6921 0.8844 0.0967 0.071 Uiso 1 1 calc R U
C21 C 0.8288(3) 0.8321(3) 0.03617(16) 0.0562(6) Uani 1 1 d . .
H21 H 0.7889 0.8485 -0.0184 0.067 Uiso 1 1 calc R U
C22 C 0.9445(3) 0.7861(2) 0.04754(14) 0.0498(5) Uani 1 1 d . .
H22 H 0.9832 0.7718 0.0009 0.060 Uiso 1 1 calc R U
C23 C 1.0035(2) 0.7612(2) 0.12840(14) 0.0434(5) Uani 1 1 d . .
H23 H 1.0809 0.7288 0.1358 0.052 Uiso 1 1 calc R U
C24 C 0.9837(2) 0.3993(2) 0.31470(12) 0.0359(4) Uani 1 1 d . .
C25 C 1.1045(2) 0.3545(2) 0.29023(13) 0.0394(5) Uani 1 1 d . .
C26 C 1.1447(3) 0.1736(3) 0.2039(2) 0.0677(7) Uani 1 1 d . .
H26A H 1.2018 0.2399 0.1757 0.102 Uiso 1 1 calc R U
H26B H 1.0884 0.0821 0.1624 0.102 Uiso 1 1 calc R U
H26C H 1.2121 0.1637 0.2544 0.102 Uiso 1 1 calc R U
C27 C 0.8489(2) 0.2668(2) 0.31277(14) 0.0426(5) Uani 1 1 d . .
H27A H 0.7738 0.2970 0.3282 0.051 Uiso 1 1 calc R U
H27B H 0.8040 0.2065 0.2528 0.051 Uiso 1 1 calc R U
C28 C 0.8906(2) 0.1810(2) 0.37530(13) 0.0426(5) Uani 1 1 d . .
C29 C 0.7908(3) -0.0267(3) 0.42741(17) 0.0645(7) Uani 1 1 d . .
H29A H 0.8678 -0.0586 0.4191 0.097 Uiso 1 1 calc R U
H29B H 0.6977 -0.1081 0.4145 0.097 Uiso 1 1 calc R U
H29C H 0.8197 0.0258 0.4879 0.097 Uiso 1 1 calc R U
C30 C 1.1274(2) 0.6432(2) 0.39497(12) 0.0432(5) Uani 1 1 d . .
H30 H 1.1020 0.7103 0.4316 0.052 Uiso 1 1 calc R U
C31 C 1.2978(3) 0.6939(3) 0.42485(14) 0.0564(6) Uani 1 1 d . .
C32 C 1.5128(3) 0.7043(4) 0.53681(19) 0.0873(7) Uani 1 1 d . U
H32A H 1.5357 0.6425 0.5737 0.105 Uiso 1 1 calc R U
H32B H 1.5566 0.6989 0.4888 0.105 Uiso 1 1 calc R U
C33 C 1.5742(4) 0.8494(4) 0.5889(2) 0.1100(10) Uani 1 1 d . U
H33A H 1.5487 0.9093 0.5522 0.165 Uiso 1 1 calc R U
H33B H 1.6818 0.8826 0.6116 0.165 Uiso 1 1 calc R U
H33C H 1.5331 0.8531 0.6375 0.165 Uiso 1 1 calc R U
N1 N 0.79668(18) 0.41603(17) 0.10020(10) 0.0392(4) Uani 1 1 d . .
N2 N 1.04039(18) 0.49977(18) 0.40117(10) 0.0415(4) Uani 1 1 d . .
H2A H 1.0886 0.4632 0.4465 0.073(8) Uiso 1 1 d R .
O1 O 1.04434(16) 0.44714(15) 0.13079(9) 0.0455(4) Uani 1 1 d . .
O2 O 1.0245(3) 0.8507(2) 0.35313(11) 0.0838(7) Uani 1 1 d . .
O3 O 1.23662(16) 0.42506(18) 0.31965(11) 0.0593(4) Uani 1 1 d . .
O4 O 1.04275(16) 0.22632(15) 0.23290(10) 0.0478(4) Uani 1 1 d . .
O5 O 1.01279(18) 0.21285(18) 0.42656(11) 0.0641(5) Uani 1 1 d . .
O6 O 0.77162(17) 0.06489(16) 0.36828(10) 0.0554(4) Uani 1 1 d . .
O7 O 1.37947(19) 0.7653(2) 0.38937(12) 0.0817(7) Uani 1 1 d . .
O8 O 1.3457(2) 0.6570(2) 0.49977(11) 0.0787(5) Uani 1 1 d . U

loop_
_atom_site_aniso_label
_atom_site_aniso_U_11
_atom_site_aniso_U_22
_atom_site_aniso_U_33
_atom_site_aniso_U_23
_atom_site_aniso_U_13
_atom_site_aniso_U_12
C1 0.0471(12) 0.0552(13) 0.0327(10) 0.0080(9) 0.0041(9) 0.0190(10)
C2 0.0543(14) 0.0708(17) 0.0331(11) -0.0040(11) -0.0003(10) 0.0178(12)
C3 0.0500(13) 0.0527(14) 0.0546(14) -0.0100(11) 0.0107(11) 0.0097(11)
C4 0.0535(13) 0.0426(12) 0.0638(15) 0.0104(11) 0.0142(12) 0.0154(11)
C5 0.0470(12) 0.0501(12) 0.0359(11) 0.0105(9) 0.0068(9) 0.0159(10)
C6 0.0309(9) 0.0434(11) 0.0284(9) 0.0045(8) 0.0047(8) 0.0115(8)
C7 0.0585(13) 0.0448(12) 0.0247(9) 0.0074(8) 0.0044(9) 0.0103(10)
C8 0.0390(10) 0.0344(10) 0.0274(9) 0.0052(7) 0.0099(8) 0.0095(8)
C9 0.0310(9) 0.0389(10) 0.0262(9) 0.0049(7) 0.0087(7) 0.0104(8)
C10 0.0326(9) 0.0431(11) 0.0326(10) 0.0105(8) 0.0104(8) 0.0119(8)
C11 0.0473(12) 0.0691(15) 0.0432(12) 0.0176(11) 0.0209(10) 0.0270(11)
C12 0.0514(14) 0.0747(17) 0.0790(18) 0.0328(14) 0.0373(14) 0.0337(13)
C13 0.0343(11) 0.0618(15) 0.0832(19) 0.0307(13) 0.0129(12) 0.0187(11)
C14 0.0384(11) 0.0492(13) 0.0549(13) 0.0184(10) 0.0010(10) 0.0102(10)
C15 0.0351(10) 0.0360(10) 0.0357(10) 0.0104(8) 0.0071(8) 0.0076(8)
C16 0.0357(10) 0.0397(10) 0.0260(9) 0.0037(8) 0.0077(8) 0.0101(8)
C17 0.0515(12) 0.0444(12) 0.0348(11) 0.0008(9) 0.0094(9) 0.0170(10)
C18 0.0416(11) 0.0348(10) 0.0371(10) 0.0033(8) 0.0098(9) 0.0124(9)
C19 0.0547(13) 0.0566(13) 0.0459(12) 0.0101(10) 0.0202(11) 0.0274(11)
C20 0.0566(14) 0.0774(17) 0.0565(15) 0.0203(12) 0.0187(12) 0.0404(13)
C21 0.0601(14) 0.0711(16) 0.0441(12) 0.0190(11) 0.0128(11) 0.0339(13)
C22 0.0593(14) 0.0571(14) 0.0408(12) 0.0145(10) 0.0217(10) 0.0268(11)
C23 0.0442(11) 0.0436(11) 0.0459(12) 0.0096(9) 0.0159(9) 0.0207(9)
C24 0.0292(9) 0.0439(11) 0.0281(9) 0.0082(8) 0.0070(8) 0.0082(8)
C25 0.0347(10) 0.0451(11) 0.0351(10) 0.0130(9) 0.0090(8) 0.0115(9)
C26 0.0712(17) 0.0607(16) 0.0812(18) 0.0120(13) 0.0365(15) 0.0311(14)
C27 0.0317(10) 0.0478(12) 0.0404(11) 0.0114(9) 0.0096(8) 0.0072(9)
C28 0.0382(11) 0.0468(12) 0.0357(10) 0.0079(9) 0.0124(9) 0.0085(9)
C29 0.0760(17) 0.0535(14) 0.0572(15) 0.0223(12) 0.0235(13) 0.0123(13)
C30 0.0468(11) 0.0460(11) 0.0251(9) 0.0042(8) 0.0063(8) 0.0095(9)
C31 0.0491(13) 0.0574(14) 0.0357(11) 0.0144(10) -0.0031(10) -0.0011(11)
C32 0.0609(10) 0.1002(12) 0.0559(10) 0.0334(9) -0.0134(9) -0.0053(10)
C33 0.0829(16) 0.1151(16) 0.0734(15) 0.0137(13) -0.0076(14) -0.0052(14)
N1 0.0410(9) 0.0409(9) 0.0242(8) 0.0042(7) 0.0041(7) 0.0082(7)
N2 0.0411(9) 0.0474(10) 0.0253(8) 0.0074(7) 0.0072(7) 0.0075(8)
O1 0.0492(8) 0.0533(9) 0.0389(8) 0.0100(6) 0.0237(7) 0.0196(7)
O2 0.1297(18) 0.0845(13) 0.0399(9) -0.0097(9) 0.0049(10) 0.0682(13)
O3 0.0323(8) 0.0711(11) 0.0605(10) 0.0021(8) 0.0110(7) 0.0113(8)
O4 0.0457(8) 0.0430(8) 0.0517(9) 0.0072(7) 0.0175(7) 0.0138(7)
O5 0.0454(9) 0.0658(11) 0.0647(11) 0.0290(9) 0.0022(8) 0.0073(8)
O6 0.0456(9) 0.0525(9) 0.0546(9) 0.0219(7) 0.0108(7) 0.0032(7)
O7 0.0496(10) 0.0970(14) 0.0596(11) 0.0414(11) -0.0041(8) -0.0110(10)
O8 0.0557(9) 0.0944(11) 0.0490(9) 0.0354(8) -0.0099(7) -0.0032(8)

loop_
_atom_type_symbol
_atom_type_description
_atom_type_scat_dispersion_real
_atom_type_scat_dispersion_imag
_atom_type_scat_source
C C 0.0033 0.0016 'International Tables Vol C Tables 4.2.6.8 and 6.1.1.4'
H H 0.0000 0.0000 'International Tables Vol C Tables 4.2.6.8 and 6.1.1.4'
N N 0.0061 0.0033 'International Tables Vol C Tables 4.2.6.8 and 6.1.1.4'
O O 0.0106 0.0060 'International Tables Vol C Tables 4.2.6.8 and 6.1.1.4'

loop_
_geom_angle_atom_site_label_1
_geom_angle_atom_site_label_2
_geom_angle_atom_site_label_3
_geom_angle
C2 C1 C6 120.9(2)
C2 C1 H1 119.5
C6 C1 H1 119.5
C3 C2 C1 119.7(2)
C3 C2 H2 120.2
C1 C2 H2 120.2
C4 C3 C2 119.8(2)
C4 C3 H3 120.1
C2 C3 H3 120.1
C3 C4 C5 120.8(2)
C3 C4 H4 119.6
C5 C4 H4 119.6
C6 C5 C4 120.2(2)
C6 C5 H5 119.9
C4 C5 H5 119.9
C5 C6 C1 118.61(18)
C5 C6 C7 123.37(17)
C1 C6 C7 117.92(18)
N1 C7 C6 115.86(17)
N1 C7 H7A 108.3
C6 C7 H7A 108.3
N1 C7 H7B 108.3
C6 C7 H7B 108.3
H7A C7 H7B 107.4
O1 C8 N1 125.24(17)
O1 C8 C9 126.34(17)
N1 C8 C9 108.33(16)
C10 C9 C8 102.04(14)
C10 C9 C16 114.21(15)
C8 C9 C16 110.00(14)
C10 C9 C24 113.75(15)
C8 C9 C24 114.73(15)
C16 C9 C24 102.51(14)
C11 C10 C15 119.80(18)
C11 C10 C9 131.63(17)
C15 C10 C9 108.55(16)
C10 C11 C12 118.7(2)
C10 C11 H11 120.7
C12 C11 H11 120.7
C13 C12 C11 120.5(2)
C13 C12 H12 119.8
C11 C12 H12 119.8
C12 C13 C14 121.7(2)
C12 C13 H13 119.2
C14 C13 H13 119.2
C15 C14 C13 117.5(2)
C15 C14 H14 121.3
C13 C14 H14 121.3
C14 C15 C10 121.9(2)
C14 C15 N1 128.11(19)
C10 C15 N1 109.97(16)
C17 C16 C30 112.81(16)
C17 C16 C9 113.50(16)
C30 C16 C9 105.24(15)
C17 C16 H16 108.4
C30 C16 H16 108.4
C9 C16 H16 108.4
O2 C17 C18 119.1(2)
O2 C17 C16 120.72(19)
C18 C17 C16 120.21(16)
C23 C18 C19 119.25(19)
C23 C18 C17 122.27(19)
C19 C18 C17 118.40(18)
C20 C19 C18 120.2(2)
C20 C19 H19 119.9
C18 C19 H19 119.9
C19 C20 C21 119.9(2)
C19 C20 H20 120.0
C21 C20 H20 120.0
C22 C21 C20 120.5(2)
C22 C21 H21 119.8
C20 C21 H21 119.8
C21 C22 C23 119.8(2)
C21 C22 H22 120.1
C23 C22 H22 120.1
C18 C23 C22 120.3(2)
C18 C23 H23 119.8
C22 C23 H23 119.8
N2 C24 C27 109.68(15)
N2 C24 C25 112.90(15)
C27 C24 C25 110.08(16)
N2 C24 C9 100.84(15)
C27 C24 C9 113.35(15)
C25 C24 C9 109.76(14)
O3 C25 O4 124.57(19)
O3 C25 C24 124.03(19)
O4 C25 C24 111.39(16)
O4 C26 H26A 109.5
O4 C26 H26B 109.5
H26A C26 H26B 109.5
O4 C26 H26C 109.5
H26A C26 H26C 109.5
H26B C26 H26C 109.5
C28 C27 C24 113.00(16)
C28 C27 H27A 109.0
C24 C27 H27A 109.0
C28 C27 H27B 109.0
C24 C27 H27B 109.0
H27A C27 H27B 107.8
O5 C28 O6 123.8(2)
O5 C28 C27 125.65(19)
O6 C28 C27 110.52(17)
O6 C29 H29A 109.5
O6 C29 H29B 109.5
H29A C29 H29B 109.5
O6 C29 H29C 109.5
H29A C29 H29C 109.5
H29B C29 H29C 109.5
N2 C30 C31 117.24(19)
N2 C30 C16 105.46(15)
C31 C30 C16 111.49(17)
N2 C30 H30 107.4
C31 C30 H30 107.4
C16 C30 H30 107.4
O7 C31 O8 124.1(2)
O7 C31 C30 124.7(2)
O8 C31 C30 111.01(19)
C33 C32 O8 108.3(3)
C33 C32 H32A 110.0
O8 C32 H32A 110.0
C33 C32 H32B 110.0
O8 C32 H32B 110.0
H32A C32 H32B 108.4
C32 C33 H33A 109.5
C32 C33 H33B 109.5
H33A C33 H33B 109.5
C32 C33 H33C 109.5
H33A C33 H33C 109.5
H33B C33 H33C 109.5
C8 N1 C15 111.07(15)
C8 N1 C7 122.27(17)
C15 N1 C7 123.96(17)
C30 N2 C24 110.36(15)
C30 N2 H2A 116.6
C24 N2 H2A 110.8
C25 O4 C26 116.56(18)
C28 O6 C29 117.63(18)
C31 O8 C32 115.81(19)

loop_
_geom_bond_atom_site_label_1
_geom_bond_atom_site_label_2
_geom_bond_distance
C1 C2 1.383(3)
C1 C6 1.386(3)
C1 H1 0.9300
C2 C3 1.373(4)
C2 H2 0.9300
C3 C4 1.362(3)
C3 H3 0.9300
C4 C5 1.386(3)
C4 H4 0.9300
C5 C6 1.376(3)
C5 H5 0.9300
C6 C7 1.506(3)
C7 N1 1.462(2)
C7 H7A 0.9700
C7 H7B 0.9700
C8 O1 1.214(2)
C8 N1 1.366(2)
C8 C9 1.539(2)
C9 C10 1.514(3)
C9 C16 1.568(3)
C9 C24 1.578(3)
C10 C11 1.377(3)
C10 C15 1.392(3)
C11 C12 1.394(3)
C11 H11 0.9300
C12 C13 1.373(4)
C12 H12 0.9300
C13 C14 1.380(4)
C13 H13 0.9300
C14 C15 1.377(3)
C14 H14 0.9300
C15 N1 1.406(3)
C16 C17 1.521(3)
C16 C30 1.537(3)
C16 H16 0.9800
C17 O2 1.209(2)
C17 C18 1.491(3)
C18 C23 1.380(3)
C18 C19 1.394(3)
C19 C20 1.373(3)
C19 H19 0.9300
C20 C21 1.378(3)
C20 H20 0.9300
C21 C22 1.373(3)
C21 H21 0.9300
C22 C23 1.382(3)
C22 H22 0.9300
C23 H23 0.9300
C24 N2 1.455(2)
C24 C27 1.531(3)
C24 C25 1.538(3)
C25 O3 1.193(2)
C25 O4 1.336(2)
C26 O4 1.438(3)
C26 H26A 0.9600
C26 H26B 0.9600
C26 H26C 0.9600
C27 C28 1.498(3)
C27 H27A 0.9700
C27 H27B 0.9700
C28 O5 1.198(2)
C28 O6 1.323(2)
C29 O6 1.446(3)
C29 H29A 0.9600
C29 H29B 0.9600
C29 H29C 0.9600
C30 N2 1.455(3)
C30 C31 1.519(3)
C30 H30 0.9800
C31 O7 1.197(3)
C31 O8 1.333(3)
C32 C33 1.437(5)
C32 O8 1.498(3)
C32 H32A 0.9700
C32 H32B 0.9700
C33 H33A 0.9600
C33 H33B 0.9600
C33 H33C 0.9600
N2 H2A 0.9640

loop_
_geom_hbond_atom_site_label_D
_geom_hbond_atom_site_label_H
_geom_hbond_atom_site_label_A
_geom_hbond_distance_DH
_geom_hbond_distance_HA
_geom_hbond_distance_DA
_geom_hbond_angle_DHA
N2 H2A O5 0.96 2.36 2.954(2) 119.1
